data_7031426
loop_
_publ_author_name
'Sun, Xiao-Lu'
'Zhu, Qin-Yu'
'Mu, Wen-Qin'
'Qian, Li-Wen'
'Yu, Lan'
'Wu, Jing'
'Bian, Guo-Qing'
'Dai, Jie'

_publ_section_title
;
 Ion pair charge-transfer thiogermanate salts [MV]2Ge4S10&#x00B7;xSol:
 solvent induced crystal transformation and photocurrent responsive
 properties.
;
_journal_issue 33
_journal_name_full 'Dalton transactions (Cambridge, England : 2003)'
_journal_page_first 12582
_journal_page_last 12589
_journal_paper_doi 10.1039/c4dt01289e
_journal_volume 43
_journal_year 2014
_chemical_formula_sum 'C24 H40 Ge4 N4 O6 S10'
_chemical_formula_weight 1091.56
_chemical_name_systematic
; 
 ? 
;
_space_group_IT_number 15
_symmetry_cell_setting monoclinic
_symmetry_space_group_name_Hall '-C 2yc'
_symmetry_space_group_name_H-M 'C 1 2/c 1'
_atom_sites_solution_hydrogens geom
_atom_sites_solution_primary direct
_atom_sites_solution_secondary difmap
_audit_creation_method SHELXL-97
_cell_angle_alpha 90.00
_cell_angle_beta 101.997(5)
_cell_angle_gamma 90.00
_cell_formula_units_Z 4
_cell_length_a 9.2968(15)
_cell_length_b 21.035(3)
_cell_length_c 21.516(4)
_cell_measurement_reflns_used 7762
_cell_measurement_temperature 223(2)
_cell_measurement_theta_max 27.5
_cell_measurement_theta_min 3.4
_cell_volume 4115.7(12)
_computing_cell_refinement 'CrystalClear (Rigaku Corporation, 1999)'
_computing_data_collection 'CrystalClear (Rigaku Corporation, 1999)'
_computing_data_reduction 'CrystalClear (Rigaku Corporation, 1999)'
_computing_structure_refinement 'SHELXL-97 (Sheldrick, 1997)'
_computing_structure_solution 'SHELXS-97 (Sheldrick, 1990)'
_diffrn_ambient_temperature 223(2)
_diffrn_detector_area_resol_mean 14.63
_diffrn_measured_fraction_theta_full 0.994
_diffrn_measured_fraction_theta_max 0.994
_diffrn_measurement_device_type 'Rigaku Saturn'
_diffrn_measurement_method \w
_diffrn_radiation_monochromator graphite
_diffrn_radiation_source 'fine-focus sealed tube'
_diffrn_radiation_type MoK\a
_diffrn_radiation_wavelength 0.71075
_diffrn_reflns_av_R_equivalents 0.0981
_diffrn_reflns_av_sigmaI/netI 0.1177
_diffrn_reflns_limit_h_max 11
_diffrn_reflns_limit_h_min -10
_diffrn_reflns_limit_k_max 24
_diffrn_reflns_limit_k_min -23
_diffrn_reflns_limit_l_max 23
_diffrn_reflns_limit_l_min -25
_diffrn_reflns_number 10142
_diffrn_reflns_theta_full 25.00
_diffrn_reflns_theta_max 25.00
_diffrn_reflns_theta_min 3.42
_exptl_absorpt_coefficient_mu 3.442
_exptl_absorpt_correction_T_max 0.8467
_exptl_absorpt_correction_T_min 0.5049
_exptl_absorpt_correction_type multi-scan
_exptl_absorpt_process_details 'Jacobson, R. (1998) Private communication '
_exptl_crystal_colour Orange
_exptl_crystal_density_diffrn 1.762
_exptl_crystal_density_method 'not measured'
_exptl_crystal_description Block
_exptl_crystal_F_000 2192
_exptl_crystal_size_max 0.23
_exptl_crystal_size_mid 0.15
_exptl_crystal_size_min 0.05
_refine_diff_density_max 0.702
_refine_diff_density_min -0.561
_refine_diff_density_rms 0.136
_refine_ls_extinction_method none
_refine_ls_goodness_of_fit_ref 1.184
_refine_ls_hydrogen_treatment constr
_refine_ls_matrix_type full
_refine_ls_number_parameters 221
_refine_ls_number_reflns 3600
_refine_ls_number_restraints 0
_refine_ls_restrained_S_all 1.184
_refine_ls_R_factor_all 0.1454
_refine_ls_R_factor_gt 0.0876
_refine_ls_shift/su_max 0.000
_refine_ls_shift/su_mean 0.000
_refine_ls_structure_factor_coef Fsqd
_refine_ls_weighting_details 'calc w=1/[\s^2^(Fo^2^)+(0.0306P)^2^+15.8000P] where P=(Fo^2^+2Fc^2^)/3'
_refine_ls_weighting_scheme calc
_refine_ls_wR_factor_gt 0.1293
_refine_ls_wR_factor_ref 0.1465
_reflns_number_gt 2349
_reflns_number_total 3600
_reflns_threshold_expression >2sigma(I)
_cod_data_source_file c4dt01289e4.cif
_cod_data_source_block 1'
_cod_depositor_comments 'Adding full bibliography for 7031425--7031427.cif.'
_cod_original_sg_symbol_Hall '-C 2yc '
_cod_original_sg_symbol_H-M 'C 2/c  '
_cod_database_code 7031426

loop_
_symmetry_equiv_pos_as_xyz
'x, y, z'
'-x, y, -z+1/2'
'x+1/2, y+1/2, z'
'-x+1/2, y+1/2, -z+1/2'
'-x, -y, -z'
'x, -y, z-1/2'
'-x+1/2, -y+1/2, -z'
'x+1/2, -y+1/2, z-1/2'

loop_
_atom_site_label
_atom_site_type_symbol
_atom_site_fract_x
_atom_site_fract_y
_atom_site_fract_z
_atom_site_U_iso_or_equiv
_atom_site_adp_type
_atom_site_occupancy
_atom_site_symmetry_multiplicity
_atom_site_calc_flag
_atom_site_refinement_flags
Ge1 Ge 0.65051(12) 0.54049(5) 0.31758(5) 0.0306(3) Uani 1 1 d .
Ge2 Ge 0.63107(11) 0.66121(5) 0.19839(5) 0.0294(3) Uani 1 1 d .
S1 S 0.7965(3) 0.48179(15) 0.38255(13) 0.0512(9) Uani 1 1 d .
S2 S 0.5000 0.47835(17) 0.2500 0.0335(9) Uani 1 2 d S
S3 S 0.7864(3) 0.60118(13) 0.26719(11) 0.0342(7) Uani 1 1 d .
S4 S 0.5184(3) 0.60024(13) 0.37187(10) 0.0322(6) Uani 1 1 d .
S5 S 0.7532(3) 0.72197(13) 0.14961(13) 0.0429(7) Uani 1 1 d .
S6 S 0.5000 0.72373(17) 0.2500 0.0350(9) Uani 1 2 d S
N1 N 0.8572(9) 0.5747(5) 0.6189(4) 0.053(3) Uani 1 1 d .
N2 N 0.9590(9) 0.7963(5) 0.3899(4) 0.044(2) Uani 1 1 d .
C1 C 0.8521(13) 0.5563(6) 0.5586(5) 0.059(4) Uani 1 1 d .
H1 H 0.8332 0.5135 0.5473 0.071 Uiso 1 1 calc R
C2 C 0.8737(12) 0.5988(6) 0.5134(5) 0.050(3) Uani 1 1 d .
H2 H 0.8696 0.5848 0.4716 0.060 Uiso 1 1 calc R
C3 C 0.9015(11) 0.6621(6) 0.5284(5) 0.042(3) Uani 1 1 d .
C4 C 0.9081(12) 0.6794(6) 0.5915(5) 0.051(3) Uani 1 1 d .
H4 H 0.9275 0.7218 0.6042 0.061 Uiso 1 1 calc R
C5 C 0.8863(11) 0.6340(7) 0.6357(5) 0.058(4) Uani 1 1 d .
H5 H 0.8924 0.6461 0.6782 0.069 Uiso 1 1 calc R
C6 C 0.8932(13) 0.7415(6) 0.3715(5) 0.052(3) Uani 1 1 d .
H6 H 0.8593 0.7333 0.3280 0.063 Uiso 1 1 calc R
C7 C 0.8741(13) 0.6963(6) 0.4160(5) 0.052(3) Uani 1 1 d .
H7 H 0.8279 0.6575 0.4021 0.063 Uiso 1 1 calc R
C8 C 0.9221(11) 0.7073(5) 0.4807(5) 0.035(3) Uani 1 1 d .
C9 C 0.9911(14) 0.7645(5) 0.4959(5) 0.058(4) Uani 1 1 d .
H9 H 1.0288 0.7739 0.5390 0.069 Uiso 1 1 calc R
C10 C 1.0073(13) 0.8086(6) 0.4508(5) 0.058(4) Uani 1 1 d .
H10 H 1.0530 0.8477 0.4634 0.070 Uiso 1 1 calc R
C11 C 0.8394(14) 0.5264(7) 0.6673(5) 0.073(4) Uani 1 1 d .
H11A H 0.8158 0.5476 0.7040 0.110 Uiso 1 1 calc R
H11B H 0.9302 0.5027 0.6802 0.110 Uiso 1 1 calc R
H11C H 0.7605 0.4975 0.6493 0.110 Uiso 1 1 calc R
C12 C 0.9781(12) 0.8429(5) 0.3415(5) 0.051(3) Uani 1 1 d .
H12A H 1.0185 0.8819 0.3621 0.076 Uiso 1 1 calc R
H12B H 0.8837 0.8516 0.3139 0.076 Uiso 1 1 calc R
H12C H 1.0449 0.8258 0.3165 0.076 Uiso 1 1 calc R
O1 O 0.6922(8) 0.8600(4) 0.2186(3) 0.052(2) Uani 1 1 d .
O2 O 0.9090(18) 0.0473(5) 0.5184(5) 0.154(6) Uani 1 1 d .
O3 O 0.6587(17) 0.1037(5) 0.4350(7) 0.174(7) Uani 1 1 d .

loop_
_atom_site_aniso_label
_atom_site_aniso_U_11
_atom_site_aniso_U_22
_atom_site_aniso_U_33
_atom_site_aniso_U_23
_atom_site_aniso_U_13
_atom_site_aniso_U_12
Ge1 0.0363(6) 0.0307(6) 0.0248(5) -0.0016(5) 0.0064(5) 0.0066(5)
Ge2 0.0329(6) 0.0282(6) 0.0295(5) -0.0009(5) 0.0118(5) -0.0034(5)
S1 0.066(2) 0.0481(19) 0.0361(15) -0.0012(14) 0.0031(15) 0.0289(16)
S2 0.046(2) 0.027(2) 0.0289(18) 0.000 0.0114(18) 0.000
S3 0.0335(16) 0.0379(16) 0.0315(14) -0.0051(12) 0.0079(12) 0.0040(12)
S4 0.0387(16) 0.0332(16) 0.0260(13) -0.0005(11) 0.0093(12) 0.0044(12)
S5 0.0468(18) 0.0397(17) 0.0479(16) 0.0004(14) 0.0230(15) -0.0118(14)
S6 0.043(2) 0.029(2) 0.036(2) 0.000 0.0149(18) 0.000
N1 0.032(5) 0.078(8) 0.048(6) 0.027(6) 0.006(5) -0.020(5)
N2 0.032(5) 0.064(7) 0.037(5) 0.010(5) 0.007(4) 0.008(5)
C1 0.067(9) 0.070(10) 0.035(6) 0.008(6) -0.001(6) -0.025(7)
C2 0.065(8) 0.053(8) 0.026(5) 0.019(6) -0.009(5) -0.018(7)
C3 0.028(6) 0.062(8) 0.034(6) 0.011(6) -0.001(5) 0.008(6)
C4 0.040(7) 0.072(9) 0.039(6) 0.007(6) 0.003(6) -0.014(6)
C5 0.032(7) 0.100(12) 0.043(7) 0.014(8) 0.012(6) -0.020(7)
C6 0.046(8) 0.065(9) 0.041(7) -0.010(7) -0.001(6) -0.016(7)
C7 0.063(8) 0.058(8) 0.031(6) 0.005(6) -0.001(6) -0.033(7)
C8 0.032(6) 0.039(7) 0.035(6) 0.009(5) 0.010(5) -0.013(5)
C9 0.091(10) 0.046(8) 0.030(6) 0.017(6) -0.002(7) -0.003(7)
C10 0.063(9) 0.066(9) 0.036(6) 0.008(6) -0.013(6) -0.022(7)
C11 0.070(9) 0.096(11) 0.055(8) 0.037(8) 0.013(7) -0.009(8)
C12 0.049(7) 0.042(7) 0.062(7) 0.024(6) 0.017(6) 0.003(6)
O1 0.048(5) 0.056(5) 0.051(4) 0.009(4) 0.008(4) -0.011(4)
O2 0.342(19) 0.056(7) 0.101(8) -0.014(6) 0.129(11) -0.057(10)
O3 0.255(16) 0.082(8) 0.256(15) 0.081(10) 0.215(14) 0.075(9)

loop_
_atom_type_symbol
_atom_type_description
_atom_type_scat_dispersion_real
_atom_type_scat_dispersion_imag
_atom_type_scat_source
C C 0.0033 0.0016 'International Tables Vol C Tables 4.2.6.8 and 6.1.1.4'
H H 0.0000 0.0000 'International Tables Vol C Tables 4.2.6.8 and 6.1.1.4'
N N 0.0061 0.0033 'International Tables Vol C Tables 4.2.6.8 and 6.1.1.4'
O O 0.0106 0.0060 'International Tables Vol C Tables 4.2.6.8 and 6.1.1.4'
Ge Ge 0.1547 1.8001 'International Tables Vol C Tables 4.2.6.8 and 6.1.1.4'
S S 0.1246 0.1234 'International Tables Vol C Tables 4.2.6.8 and 6.1.1.4'

loop_
_geom_angle_atom_site_label_1
_geom_angle_atom_site_label_2
_geom_angle_atom_site_label_3
_geom_angle
_geom_angle_site_symmetry_1
_geom_angle_site_symmetry_3
S1 Ge1 S2 108.51(12) . .
S1 Ge1 S3 107.64(12) . .
S2 Ge1 S3 111.23(9) . .
S1 Ge1 S4 109.02(10) . .
S2 Ge1 S4 109.35(9) . .
S3 Ge1 S4 111.02(10) . .
S5 Ge2 S3 109.24(11) . .
S5 Ge2 S4 109.39(10) . 2_655
S3 Ge2 S4 110.47(11) . 2_655
S5 Ge2 S6 107.06(12) . .
S3 Ge2 S6 110.31(8) . .
S4 Ge2 S6 110.29(9) 2_655 .
Ge1 S2 Ge1 107.92(16) 2_655 .
Ge1 S3 Ge2 107.03(11) . .
Ge2 S4 Ge1 107.44(10) 2_655 .
Ge2 S6 Ge2 108.03(16) 2_655 .
C5 N1 C1 120.2(10) . .
C5 N1 C11 120.2(11) . .
C1 N1 C11 119.5(11) . .
C10 N2 C6 120.6(10) . .
C10 N2 C12 120.5(10) . .
C6 N2 C12 118.9(9) . .
N1 C1 C2 121.2(12) . .
N1 C1 H1 119.4 . .
C2 C1 H1 119.4 . .
C1 C2 C3 120.8(11) . .
C1 C2 H2 119.6 . .
C3 C2 H2 119.6 . .
C2 C3 C4 116.6(11) . .
C2 C3 C8 120.9(10) . .
C4 C3 C8 122.5(11) . .
C5 C4 C3 120.2(12) . .
C5 C4 H4 119.9 . .
C3 C4 H4 119.9 . .
N1 C5 C4 121.0(11) . .
N1 C5 H5 119.5 . .
C4 C5 H5 119.5 . .
N2 C6 C7 120.4(10) . .
N2 C6 H6 119.8 . .
C7 C6 H6 119.8 . .
C6 C7 C8 121.1(10) . .
C6 C7 H7 119.5 . .
C8 C7 H7 119.5 . .
C9 C8 C7 115.0(10) . .
C9 C8 C3 122.2(10) . .
C7 C8 C3 122.8(10) . .
C8 C9 C10 122.6(11) . .
C8 C9 H9 118.7 . .
C10 C9 H9 118.7 . .
N2 C10 C9 120.3(11) . .
N2 C10 H10 119.8 . .
C9 C10 H10 119.8 . .
N1 C11 H11A 109.5 . .
N1 C11 H11B 109.5 . .
H11A C11 H11B 109.5 . .
N1 C11 H11C 109.5 . .
H11A C11 H11C 109.5 . .
H11B C11 H11C 109.5 . .
N2 C12 H12A 109.5 . .
N2 C12 H12B 109.5 . .
H12A C12 H12B 109.5 . .
N2 C12 H12C 109.5 . .
H12A C12 H12C 109.5 . .
H12B C12 H12C 109.5 . .

loop_
_geom_bond_atom_site_label_1
_geom_bond_atom_site_label_2
_geom_bond_distance
_geom_bond_site_symmetry_2
Ge1 S1 2.129(3) .
Ge1 S2 2.221(2) .
Ge1 S3 2.229(3) .
Ge1 S4 2.247(3) .
Ge2 S5 2.126(3) .
Ge2 S3 2.232(3) .
Ge2 S4 2.233(3) 2_655
Ge2 S6 2.238(2) .
S2 Ge1 2.221(2) 2_655
S4 Ge2 2.233(3) 2_655
S6 Ge2 2.238(2) 2_655
N1 C5 1.312(15) .
N1 C1 1.346(13) .
N1 C11 1.488(13) .
N2 C10 1.319(12) .
N2 C6 1.326(13) .
N2 C12 1.468(12) .
C1 C2 1.365(14) .
C1 H1 0.9400 .
C2 C3 1.383(15) .
C2 H2 0.9400 .
C3 C4 1.393(14) .
C3 C8 1.441(14) .
C4 C5 1.392(15) .
C4 H4 0.9400 .
C5 H5 0.9400 .
C6 C7 1.387(14) .
C6 H6 0.9400 .
C7 C8 1.390(13) .
C7 H7 0.9400 .
C8 C9 1.371(14) .
C9 C10 1.373(14) .
C9 H9 0.9400 .
C10 H10 0.9400 .
C11 H11A 0.9700 .
C11 H11B 0.9700 .
C11 H11C 0.9700 .
C12 H12A 0.9700 .
C12 H12B 0.9700 .
C12 H12C 0.9700 .

loop_
_geom_torsion_atom_site_label_1
_geom_torsion_atom_site_label_2
_geom_torsion_atom_site_label_3
_geom_torsion_atom_site_label_4
_geom_torsion
_geom_torsion_site_symmetry_1
_geom_torsion_site_symmetry_4
S1 Ge1 S2 Ge1 -179.73(10) . 2_655
S3 Ge1 S2 Ge1 -61.50(8) . 2_655
S4 Ge1 S2 Ge1 61.47(8) . 2_655
S1 Ge1 S3 Ge2 179.18(11) . .
S2 Ge1 S3 Ge2 60.43(13) . .
S4 Ge1 S3 Ge2 -61.58(13) . .
S5 Ge2 S3 Ge1 178.88(11) . .
S4 Ge2 S3 Ge1 -60.74(13) 2_655 .
S6 Ge2 S3 Ge1 61.47(14) . .
S1 Ge1 S4 Ge2 179.56(13) . 2_655
S2 Ge1 S4 Ge2 -61.95(14) . 2_655
S3 Ge1 S4 Ge2 61.15(14) . 2_655
S5 Ge2 S6 Ge2 179.71(10) . 2_655
S3 Ge2 S6 Ge2 -61.53(8) . 2_655
S4 Ge2 S6 Ge2 60.79(8) 2_655 2_655
C5 N1 C1 C2 -1.3(18) . .
C11 N1 C1 C2 -177.4(11) . .
N1 C1 C2 C3 0.0(19) . .
C1 C2 C3 C4 0.9(17) . .
C1 C2 C3 C8 -179.1(10) . .
C2 C3 C4 C5 -0.5(16) . .
C8 C3 C4 C5 179.5(10) . .
C1 N1 C5 C4 1.8(17) . .
C11 N1 C5 C4 177.9(10) . .
C3 C4 C5 N1 -0.9(17) . .
C10 N2 C6 C7 0.1(18) . .
C12 N2 C6 C7 179.6(10) . .
N2 C6 C7 C8 0.4(19) . .
C6 C7 C8 C9 -1.5(17) . .
C6 C7 C8 C3 178.6(11) . .
C2 C3 C8 C9 -160.3(11) . .
C4 C3 C8 C9 19.8(17) . .
C2 C3 C8 C7 19.7(17) . .
C4 C3 C8 C7 -160.3(11) . .
C7 C8 C9 C10 2.1(19) . .
C3 C8 C9 C10 -178.0(11) . .
C6 N2 C10 C9 0.5(18) . .
C12 N2 C10 C9 -179.0(11) . .
C8 C9 C10 N2 -2(2) . .
